data_2100398
loop_
_publ_author_name
'M. Helliwell'
'D. Collison'
'G. H. John'
'I. May'
'M. J. Sarsfield'
'C. A. Sharrad'
'A. D. Sutton'

_publ_contact_author
;
    ENTER NAME
 ENTER ADDRESS
;
_publ_section_title
;
 Temperature-resolved study of three
 [<i>M</i>(<i>M</i>'O~4~)~4~(TBPO)~4~] complexes (<i>MM</i>' = URe,
 ThRe, ThTc)
;
_journal_coeditor_code WS5025
_journal_date_accepted 2005-11-09
_journal_date_recd_electronic 2005-02-24
_journal_issue 1
_journal_name_full 'Acta Crystallographica Section B'
_journal_page_first 68
_journal_page_last 85
_journal_paper_category FA
_journal_paper_doi 10.1107/S0108768105036931
_journal_volume 62
_journal_year 2006
_chemical_formula_sum 'C48 H108 O20 P4 Re4 Th'
_chemical_formula_weight 2106.06
_chemical_name_systematic
;
 ?
;
_space_group_IT_number 121
_symmetry_cell_setting tetragonal
_symmetry_space_group_name_Hall 'I -4 2'
_symmetry_space_group_name_H-M 'I -4 2 m'
_atom_sites_solution_hydrogens geom
_atom_sites_solution_primary direct
_atom_sites_solution_secondary difmap
_audit_creation_method SHELXL-97
_cell_angle_alpha 90.00
_cell_angle_beta 90.00
_cell_angle_gamma 90.00
_cell_formula_units_Z 2
_cell_length_a 15.5577(12)
_cell_length_b 15.5577(12)
_cell_length_c 14.8730(17)
_cell_measurement_reflns_used 1544
_cell_measurement_temperature 293(2)
_cell_measurement_theta_max 20.51
_cell_measurement_theta_min 2.74
_cell_volume 3599.9(6)
_computing_cell_refinement 'Bruker SMART'
_computing_data_collection 'Bruker SMART'
_computing_data_reduction 'Bruker SAINT'
_computing_molecular_graphics 'Bruker SHELXTL'
_computing_publication_material 'Bruker SHELXTL'
_computing_structure_refinement 'SHELXL-97 (Sheldrick, 1997)'
_computing_structure_solution 'SHELXS-97 (Sheldrick, 1990)'
_diffrn_ambient_temperature 293(2)
_diffrn_measured_fraction_theta_full 0.991
_diffrn_measured_fraction_theta_max 0.991
_diffrn_measurement_device_type 'CCD area detector'
_diffrn_measurement_method 'phi and omega scans'
_diffrn_radiation_monochromator graphite
_diffrn_radiation_source 'fine-focus sealed tube'
_diffrn_radiation_type MoK\a
_diffrn_radiation_wavelength 0.71073
_diffrn_reflns_av_R_equivalents 0.0282
_diffrn_reflns_av_sigmaI/netI 0.0381
_diffrn_reflns_limit_h_max 7
_diffrn_reflns_limit_h_min -19
_diffrn_reflns_limit_k_max 16
_diffrn_reflns_limit_k_min -12
_diffrn_reflns_limit_l_max 18
_diffrn_reflns_limit_l_min -16
_diffrn_reflns_number 5728
_diffrn_reflns_theta_full 26.39
_diffrn_reflns_theta_max 26.39
_diffrn_reflns_theta_min 1.85
_exptl_absorpt_coefficient_mu 8.906
_exptl_absorpt_correction_T_max 0.4696
_exptl_absorpt_correction_T_min 0.2970
_exptl_absorpt_correction_type multi-scan
_exptl_absorpt_process_details sadabs
_exptl_crystal_colour colourless
_exptl_crystal_density_diffrn 1.943
_exptl_crystal_density_method 'not measured'
_exptl_crystal_description plate
_exptl_crystal_F_000 2012
_exptl_crystal_size_max 0.18
_exptl_crystal_size_mid 0.18
_exptl_crystal_size_min 0.10
_refine_diff_density_max 0.787
_refine_diff_density_min -0.591
_refine_ls_abs_structure_details 'Flack H D (1983), Acta Cryst. A39, 876-881'
_refine_ls_abs_structure_Flack 0.09(4)
_refine_ls_extinction_method none
_refine_ls_goodness_of_fit_ref 1.011
_refine_ls_hydrogen_treatment constr
_refine_ls_matrix_type full
_refine_ls_number_parameters 102
_refine_ls_number_reflns 1932
_refine_ls_number_restraints 95
_refine_ls_restrained_S_all 1.024
_refine_ls_R_factor_all 0.0547
_refine_ls_R_factor_gt 0.0442
_refine_ls_shift/su_max 0.000
_refine_ls_shift/su_mean 0.000
_refine_ls_structure_factor_coef Fsqd
_refine_ls_weighting_details 'calc w=1/[\s^2^(Fo^2^)+(0.0736P)^2^+0.0000P] where P=(Fo^2^+2Fc^2^)/3'
_refine_ls_weighting_scheme calc
_refine_ls_wR_factor_gt 0.1099
_refine_ls_wR_factor_ref 0.1166
_reflns_number_gt 1605
_reflns_number_total 1932
_reflns_threshold_expression >2sigma(I)
_cod_data_source_file ws5025.cif
_cod_data_source_block IIat293
_cod_depositor_comments
;
The following automatic conversions were performed:
'_symmetry_cell_setting' value 'Tetragonal' changed to 'tetragonal'
according to '/home/saulius/struct/CIF-dictionaries/cif_core.dic'
dictionary named 'cif_core.dic' version 2.4.1 from
2010-06-29.

'_exptl_absorpt_correction_type' value 'MULTI-SCAN' changed
to 'multi-scan' according to
'/home/saulius/struct/CIF-dictionaries/cif_core.dic' dictionary named
'cif_core.dic' version 2.4.1 from 2010-06-29.

Automatic conversion script
Id: cif_fix_enum 1527 2010-12-29 10:47:43Z saulius 

The following automatic conversions were performed:

'_symmetry_cell_setting' value 'Tetragonal' changed to 'tetragonal'
according to /home/saulius/struct/CIF-dictionaries/cif_core.dic
dictionary named 'cif_core.dic' version 2.4.1 from
2010-06-29.

'_exptl_absorpt_correction_type' value 'MULTI-SCAN'
changed to 'multi-scan' according to
/home/saulius/struct/CIF-dictionaries/cif_core.dic dictionary named
'cif_core.dic' version 2.4.1 from 2010-06-29.

Automatic conversion script
Id: cif_fix_values 1715 2011-07-08 13:25:40Z adriana 
;
_cod_original_sg_symbol_H-M I-42m
_cod_database_code 2100398

loop_
_symmetry_equiv_pos_as_xyz
'x, y, z'
'-x, -y, z'
'y, -x, -z'
'-y, x, -z'
'-x, y, -z'
'x, -y, -z'
'-y, -x, z'
'y, x, z'
'x+1/2, y+1/2, z+1/2'
'-x+1/2, -y+1/2, z+1/2'
'y+1/2, -x+1/2, -z+1/2'
'-y+1/2, x+1/2, -z+1/2'
'-x+1/2, y+1/2, -z+1/2'
'x+1/2, -y+1/2, -z+1/2'
'-y+1/2, -x+1/2, z+1/2'
'y+1/2, x+1/2, z+1/2'

loop_
_atom_site_label
_atom_site_fract_x
_atom_site_fract_y
_atom_site_fract_z
_atom_site_U_iso_or_equiv
_atom_site_adp_type
_atom_site_calc_flag
_atom_site_refinement_flags
_atom_site_occupancy
_atom_site_type_symbol
Th1 0.5000 0.5000 0.5000 0.0554(3) Uani d SU 1 Th
Re1 0.35587(3) 0.35587(3) 0.67317(4) 0.0863(3) Uani d SU 1 Re
P1 0.3470(3) 0.3470(3) 0.3806(4) 0.124(2) Uani d SDU 1 P
O1 0.4278(6) 0.4278(6) 0.6242(9) 0.104(3) Uani d SU 1 O
O2 0.2561(7) 0.3779(11) 0.6402(9) 0.156(4) Uani d U 1 O
O3 0.3608(9) 0.3608(9) 0.7830(9) 0.152(6) Uani d SU 1 O
O4 0.4019(5) 0.4019(5) 0.4429(10) 0.106(4) Uani d SU 1 O
C1 0.2387(9) 0.3958(17) 0.3955(18) 0.209(10) Uani d DU 1 C
H1A 0.2318 0.4086 0.4589 0.250 Uiso calc R 1 H
H1B 0.2387 0.4504 0.3640 0.250 Uiso calc R 1 H
C2 0.1629(11) 0.3490(17) 0.367(2) 0.222(10) Uani d DU 1 C
H2A 0.1647 0.2904 0.3892 0.266 Uiso calc R 1 H
H2B 0.1598 0.3473 0.3017 0.266 Uiso calc R 1 H
C3 0.0842(13) 0.3970(17) 0.406(2) 0.217(11) Uani d DU 1 C
H3A 0.0765 0.3852 0.4694 0.261 Uiso calc R 1 H
H3B 0.0884 0.4586 0.3966 0.261 Uiso calc R 1 H
C4 0.0121(14) 0.3571(17) 0.3490(16) 0.212(11) Uani d DU 1 C
H4A -0.0424 0.3793 0.3684 0.318 Uiso calc R 1 H
H4B 0.0128 0.2957 0.3562 0.318 Uiso calc R 1 H
H4C 0.0209 0.3712 0.2868 0.318 Uiso calc R 1 H
C5 0.3937(16) 0.3937(16) 0.2812(15) 0.31(2) Uani d SDU 1 C
H5A 0.3837 0.4553 0.2801 0.367 Uiso calc PR 0.50 H
H5B 0.4553 0.3837 0.2801 0.367 Uiso calc PR 0.50 H
C6 0.3519(17) 0.3519(17) 0.2023(18) 0.32(2) Uani d SDU 1 C
H6A 0.2903 0.3619 0.2036 0.382 Uiso calc PR 0.50 H
H6B 0.3619 0.2903 0.2036 0.382 Uiso calc PR 0.50 H
C7 0.3915(16) 0.3915(16) 0.1167(17) 0.30(2) Uani d SDU 1 C
H7A 0.3814 0.4530 0.1149 0.354 Uiso calc PR 0.50 H
H7B 0.4530 0.3814 0.1149 0.354 Uiso calc PR 0.50 H
C8 0.347(2) 0.347(2) 0.037(2) 0.35(3) Uani d SDU 1 C
H8A 0.3687 0.3705 -0.0181 0.528 Uiso calc SR 1 H
H8B 0.2863 0.3566 0.0408 0.528 Uiso calc PR 0.50 H
H8C 0.3587 0.2866 0.0393 0.528 Uiso calc PR 0.50 H

loop_
_atom_site_aniso_label
_atom_site_aniso_U_11
_atom_site_aniso_U_22
_atom_site_aniso_U_33
_atom_site_aniso_U_12
_atom_site_aniso_U_13
_atom_site_aniso_U_23
Th1 0.0521(3) 0.0521(3) 0.0620(5) 0.000 0.000 0.000
Re1 0.0868(4) 0.0868(4) 0.0853(4) -0.0083(4) 0.0170(3) 0.0170(3)
P1 0.128(3) 0.128(3) 0.115(4) -0.060(4) -0.0159(19) -0.0159(19)
O1 0.103(5) 0.103(5) 0.107(7) -0.013(7) 0.023(4) 0.023(4)
O2 0.098(6) 0.191(12) 0.178(10) -0.002(7) 0.002(6) 0.019(10)
O3 0.184(9) 0.184(9) 0.089(6) -0.006(15) 0.028(5) 0.028(5)
O4 0.097(5) 0.097(5) 0.126(8) -0.038(7) -0.017(4) -0.017(4)
C1 0.130(7) 0.29(3) 0.209(18) -0.032(11) -0.070(10) -0.048(19)
C2 0.128(8) 0.24(2) 0.30(2) -0.018(12) 0.020(15) -0.097(19)
C3 0.150(10) 0.20(2) 0.31(3) 0.004(15) 0.062(17) -0.085(19)
C4 0.142(11) 0.25(3) 0.25(3) 0.017(16) 0.045(18) -0.04(3)
C5 0.40(3) 0.40(3) 0.120(9) 0.10(4) 0.087(16) 0.087(16)
C6 0.41(3) 0.41(3) 0.140(9) 0.12(4) 0.076(18) 0.076(18)
C7 0.38(3) 0.38(3) 0.124(11) 0.14(4) 0.069(18) 0.069(18)
C8 0.45(4) 0.45(4) 0.154(13) 0.08(6) 0.05(2) 0.05(2)

loop_
_atom_type_symbol
_atom_type_description
_atom_type_scat_dispersion_real
_atom_type_scat_dispersion_imag
_atom_type_scat_source
C C 0.0033 0.0016 'International Tables Vol C Tables 4.2.6.8 and 6.1.1.4'
H H 0.0000 0.0000 'International Tables Vol C Tables 4.2.6.8 and 6.1.1.4'
O O 0.0106 0.0060 'International Tables Vol C Tables 4.2.6.8 and 6.1.1.4'
P P 0.1023 0.0942 'International Tables Vol C Tables 4.2.6.8 and 6.1.1.4'
Re Re -1.0185 7.2310 'International Tables Vol C Tables 4.2.6.8 and 6.1.1.4'
Th Th -7.2400 8.8979 'International Tables Vol C Tables 4.2.6.8 and 6.1.1.4'

loop_
_geom_angle_atom_site_label_1
_geom_angle_atom_site_label_2
_geom_angle_atom_site_label_3
_geom_angle_site_symmetry_1
_geom_angle_site_symmetry_3
_geom_angle
O4 Th1 O4 4_656 . 97.7(3)
O4 Th1 O4 4_656 3_566 137.0(7)
O4 Th1 O4 . 3_566 97.7(3)
O4 Th1 O4 4_656 2_665 97.7(3)
O4 Th1 O4 . 2_665 137.0(7)
O4 Th1 O4 3_566 2_665 97.7(3)
O4 Th1 O1 4_656 . 73.9(3)
O4 Th1 O1 . . 70.8(5)
O4 Th1 O1 3_566 . 73.9(3)
O4 Th1 O1 2_665 . 152.2(5)
O4 Th1 O1 4_656 4_656 70.8(5)
O4 Th1 O1 . 4_656 73.9(3)
O4 Th1 O1 3_566 4_656 152.2(5)
O4 Th1 O1 2_665 4_656 73.9(3)
O1 Th1 O1 . 4_656 125.1(4)
O4 Th1 O1 4_656 2_665 73.9(3)
O4 Th1 O1 . 2_665 152.2(5)
O4 Th1 O1 3_566 2_665 73.9(3)
O4 Th1 O1 2_665 2_665 70.8(5)
O1 Th1 O1 . 2_665 81.4(7)
O1 Th1 O1 4_656 2_665 125.1(4)
O4 Th1 O1 4_656 3_566 152.2(5)
O4 Th1 O1 . 3_566 73.9(3)
O4 Th1 O1 3_566 3_566 70.8(5)
O4 Th1 O1 2_665 3_566 73.9(3)
O1 Th1 O1 . 3_566 125.1(4)
O1 Th1 O1 4_656 3_566 81.4(7)
O1 Th1 O1 2_665 3_566 125.1(4)
O3 Re1 O2 . 8 109.2(6)
O3 Re1 O2 . . 109.2(6)
O2 Re1 O2 8 . 107.3(12)
O3 Re1 O1 . . 110.9(8)
O2 Re1 O1 8 . 110.1(6)
O2 Re1 O1 . . 110.1(6)
O4 P1 C5 . . 92.7(13)
O4 P1 C1 . . 101.9(7)
C5 P1 C1 . . 107.4(10)
O4 P1 C1 . 8 101.9(7)
C5 P1 C1 . 8 107.4(10)
C1 P1 C1 . 8 136.4(18)
Re1 O1 Th1 . . 155.4(8)
P1 O4 Th1 . . 164.0(9)
C2 C1 P1 . . 119.7(15)
C2 C1 H1A . . 107.4
P1 C1 H1A . . 107.4
C2 C1 H1B . . 107.4
P1 C1 H1B . . 107.4
H1A C1 H1B . . 106.9
C1 C2 C3 . . 106.9(16)
C1 C2 H2A . . 110.3
C3 C2 H2A . . 110.3
C1 C2 H2B . . 110.3
C3 C2 H2B . . 110.3
H2A C2 H2B . . 108.6
C4 C3 C2 . . 100.1(16)
C4 C3 H3A . . 111.7
C2 C3 H3A . . 111.7
C4 C3 H3B . . 111.7
C2 C3 H3B . . 111.7
H3A C3 H3B . . 109.5
C3 C4 H4A . . 109.5
C3 C4 H4B . . 109.5
H4A C4 H4B . . 109.5
C3 C4 H4C . . 109.5
H4A C4 H4C . . 109.5
H4B C4 H4C . . 109.5
C6 C5 P1 . . 107(2)
C6 C5 H5A . . 110.3
P1 C5 H5A . . 110.3
C6 C5 H5B . . 110.3
P1 C5 H5B . . 110.3
H5A C5 H5B . . 108.6
C5 C6 C7 . . 107(2)
C5 C6 H6A . . 110.2
C7 C6 H6A . . 110.2
C5 C6 H6B . . 110.2
C7 C6 H6B . . 110.2
H6A C6 H6B . . 108.5
C8 C7 C6 . . 106(2)
C8 C7 H7A . . 110.5
C6 C7 H7A . . 110.5
C8 C7 H7B . . 110.5
C6 C7 H7B . . 110.5
H7A C7 H7B . . 108.7
C7 C8 H8A . . 109.5
C7 C8 H8B . . 109.5
H8A C8 H8B . . 109.5
C7 C8 H8C . . 109.5
H8A C8 H8C . . 109.5
H8B C8 H8C . . 109.5

loop_
_geom_bond_atom_site_label_1
_geom_bond_atom_site_label_2
_geom_bond_site_symmetry_2
_geom_bond_distance
Th1 O4 4_656 2.320(11)
Th1 O4 . 2.320(11)
Th1 O4 3_566 2.320(11)
Th1 O4 2_665 2.320(11)
Th1 O1 . 2.436(11)
Th1 O1 4_656 2.436(11)
Th1 O1 2_665 2.436(11)
Th1 O1 3_566 2.436(11)
Re1 O3 . 1.637(14)
Re1 O2 8 1.664(11)
Re1 O2 . 1.664(11)
Re1 O1 . 1.742(12)
P1 O4 . 1.522(12)
P1 C5 . 1.800(18)
P1 C1 . 1.862(15)
P1 C1 8 1.862(15)
C1 C2 . 1.449(17)
C1 H1A . 0.9700
C1 H1B . 0.9700
C2 C3 . 1.548(17)
C2 H2A . 0.9700
C2 H2B . 0.9700
C3 C4 . 1.536(18)
C3 H3A . 0.9700
C3 H3B . 0.9700
C4 H4A . 0.9600
C4 H4B . 0.9600
C4 H4C . 0.9600
C5 C6 . 1.49(2)
C5 H5A . 0.9700
C5 H5B . 0.9700
C6 C7 . 1.544(19)
C6 H6A . 0.9700
C6 H6B . 0.9700
C7 C8 . 1.53(2)
C7 H7A . 0.9700
C7 H7B . 0.9700
C8 H8A . 0.9600
C8 H8B . 0.9600
C8 H8C . 0.9600

loop_
_geom_torsion_atom_site_label_1
_geom_torsion_atom_site_label_2
_geom_torsion_atom_site_label_3
_geom_torsion_atom_site_label_4
_geom_torsion_site_symmetry_1
_geom_torsion
O3 Re1 O1 Th1 . 180.000(2)
O2 Re1 O1 Th1 8 59.1(6)
O2 Re1 O1 Th1 . -59.1(6)
O4 Th1 O1 Re1 4_656 -104.4(3)
O4 Th1 O1 Re1 . 0.000(2)
O4 Th1 O1 Re1 3_566 104.4(3)
O4 Th1 O1 Re1 2_665 179.9990(10)
O1 Th1 O1 Re1 4_656 -52.83(14)
O1 Th1 O1 Re1 2_665 180.000(2)
O1 Th1 O1 Re1 3_566 52.83(14)
C5 P1 O4 Th1 . 0.000(2)
C1 P1 O4 Th1 . -108.4(10)
C1 P1 O4 Th1 8 108.4(10)
O4 Th1 O4 P1 4_656 -110.1(3)
O4 Th1 O4 P1 3_566 110.1(3)
O4 Th1 O4 P1 2_665 0.001(4)
O1 Th1 O4 P1 . 180.000(3)
O1 Th1 O4 P1 4_656 -42.7(3)
O1 Th1 O4 P1 2_665 179.999(2)
O1 Th1 O4 P1 3_566 42.7(3)
O4 P1 C1 C2 . -163(3)
C5 P1 C1 C2 . 100(3)
C1 P1 C1 C2 8 -42(4)
P1 C1 C2 C3 . 168(2)
C1 C2 C3 C4 . 164(3)
O4 P1 C5 C6 . 180.000(2)
C1 P1 C5 C6 . -76.6(8)
C1 P1 C5 C6 8 76.6(8)
P1 C5 C6 C7 . 180.000(2)
C5 C6 C7 C8 . 180.000(3)
